data_1540086
loop_
_publ_author_name
'Hewat, A.W.'
'Capponi, J.J.'
'Hewat, E.A.jr.'
'Chaillout, C.'
'Marezio, M.'

_publ_section_title
;
 Structures of superconducting Ba2 Y Cu3 O7-d and semiconducting Ba2 Y Cu3
 O6 between 25 centigrade and 750 centigrade
;
_journal_name_full 'Solid State Communications'
_journal_page_first 301
_journal_page_last 307
_journal_volume 64
_journal_year 1987
_chemical_formula_sum 'Ba2 Cu3 O5.72 Y'
_chemical_name_systematic 'Ba2 Y Cu3 O5.72'
_space_group_IT_number 123
_symmetry_space_group_name_Hall '-P 4 2'
_symmetry_space_group_name_H-M 'P 4/m m m'
_cell_angle_alpha 90
_cell_angle_beta 90
_cell_angle_gamma 90
_cell_formula_units_Z 1
_cell_length_a 3.8728
_cell_length_b 3.8728
_cell_length_c 11.9105
_cell_volume 178.641
_citation_journal_id_ASTM SSCOA4
_cod_data_source_file Hewat_SSCOA4_1987_362.cif
_cod_data_source_block Ba2Cu3O5.72Y1
_cod_original_cell_volume 178.6406
_cod_original_formula_sum 'Ba2 Cu3 O5.72 Y1'
_cod_database_code 1540086

loop_
_symmetry_equiv_pos_as_xyz
x,y,z
-y,x,z
-x,-y,z
y,-x,z
x,-y,-z
y,x,-z
-x,y,-z
-y,-x,-z
-x,-y,-z
y,-x,-z
x,y,-z
-y,x,-z
-x,y,z
-y,-x,z
x,-y,z
y,x,z

loop_
_atom_site_label
_atom_site_type_symbol
_atom_site_fract_x
_atom_site_fract_y
_atom_site_fract_z
_atom_site_occupancy
_atom_site_U_iso_or_equiv
Y1 Y+3 0.5 0.5 0.5 1 0.0
Cu2 Cu+1 0 0 0.3621 1 0.0
Cu1 Cu+2 0 0 0 1 0.0
O1 O-2 0 0 0.1497 0.96 0.0
O2 O-2 0 0.5 0.3782 0.95 0.0
Ba1 Ba+2 0.5 0.5 0.196 1 0.0
